data_1553015
loop_
_publ_author_name
'You, Xu'
'Xie, Xin'
'Sun, Renhong'
'Chen, Haoyi'
'Li, Shi'
'Liu, Yuanhong'

_publ_section_title
;
 Titanium-mediated cross-coupling reactions of 1,3-butadiynes with
 \a-iminonitriles to 3-aminopyrroles: observation of an imino aza-Nazarov
 cyclization
;
_journal_issue 8
_journal_name_full 'Org. Chem. Front.'
_journal_page_first 940
_journal_paper_doi 10.1039/C4QO00159A
_journal_volume 1
_journal_year 2014
_chemical_formula_sum 'C28 H24 N2 O2'
_chemical_formula_weight 420.49
_space_group_IT_number 2
_space_group_name_Hall '-P 1'
_space_group_name_H-M_alt 'P -1'
_symmetry_cell_setting triclinic
_symmetry_space_group_name_H-M 'P -1'
_atom_sites_solution_hydrogens geom
_atom_sites_solution_primary direct
_atom_sites_solution_secondary difmap
_audit_creation_method SHELXL-97
_cell_angle_alpha 74.849(5)
_cell_angle_beta 80.124(5)
_cell_angle_gamma 67.332(4)
_cell_formula_units_Z 2
_cell_length_a 9.4812(19)
_cell_length_b 10.0987(19)
_cell_length_c 13.636(3)
_cell_measurement_reflns_used 1055
_cell_measurement_temperature 293(2)
_cell_measurement_theta_max 51.004
_cell_measurement_theta_min 4.671
_cell_volume 1159.2(4)
_computing_cell_refinement 'Bruker SMART'
_computing_data_collection 'Bruker SMART'
_computing_data_reduction 'Bruker SHELXTL'
_computing_molecular_graphics 'Bruker SHELXTL'
_computing_publication_material 'Bruker SHELXTL'
_computing_structure_refinement 'SHELXL-97 (Sheldrick, 1997)'
_computing_structure_solution 'SHELXS-97 (Sheldrick, 1990)'
_diffrn_ambient_temperature 293(2)
_diffrn_measured_fraction_theta_full 0.995
_diffrn_measured_fraction_theta_max 0.995
_diffrn_measurement_device_type 'CCD area detector'
_diffrn_measurement_method 'phi and omega scans'
_diffrn_radiation_monochromator graphite
_diffrn_radiation_source 'fine-focus sealed tube'
_diffrn_radiation_type MoK\a
_diffrn_radiation_wavelength 0.71073
_diffrn_reflns_av_R_equivalents 0.0268
_diffrn_reflns_av_sigmaI/netI 0.0609
_diffrn_reflns_limit_h_max 11
_diffrn_reflns_limit_h_min -11
_diffrn_reflns_limit_k_max 12
_diffrn_reflns_limit_k_min -9
_diffrn_reflns_limit_l_max 16
_diffrn_reflns_limit_l_min -12
_diffrn_reflns_number 7000
_diffrn_reflns_theta_full 26.00
_diffrn_reflns_theta_max 26.00
_diffrn_reflns_theta_min 2.24
_exptl_absorpt_coefficient_mu 0.076
_exptl_absorpt_correction_T_max 1.00000
_exptl_absorpt_correction_T_min 0.34212
_exptl_absorpt_correction_type empirical
_exptl_absorpt_process_details sadabs
_exptl_crystal_colour yellow
_exptl_crystal_density_diffrn 1.205
_exptl_crystal_density_method 'not measured'
_exptl_crystal_description prismatic
_exptl_crystal_F_000 444
_exptl_crystal_size_max 0.211
_exptl_crystal_size_mid 0.145
_exptl_crystal_size_min 0.112
_refine_diff_density_max 0.117
_refine_diff_density_min -0.185
_refine_diff_density_rms 0.032
_refine_ls_extinction_method none
_refine_ls_goodness_of_fit_ref 0.949
_refine_ls_hydrogen_treatment constr
_refine_ls_matrix_type full
_refine_ls_number_parameters 291
_refine_ls_number_reflns 4549
_refine_ls_number_restraints 0
_refine_ls_restrained_S_all 0.949
_refine_ls_R_factor_all 0.1022
_refine_ls_R_factor_gt 0.0498
_refine_ls_shift/su_max 0.000
_refine_ls_shift/su_mean 0.000
_refine_ls_structure_factor_coef Fsqd
_refine_ls_weighting_details 'calc w=1/[\s^2^(Fo^2^)+(0.0685P)^2^+0.0000P] where P=(Fo^2^+2Fc^2^)/3'
_refine_ls_weighting_scheme calc
_refine_ls_wR_factor_gt 0.1225
_refine_ls_wR_factor_ref 0.1466
_reflns_number_gt 2407
_reflns_number_total 4549
_reflns_threshold_expression >2sigma(I)
_cod_data_source_file c4qo00159a2.cif
_cod_data_source_block cd212474
_cod_depositor_comments
;
The following automatic conversions were performed:

data item '_symmetry_cell_setting' value 'Triclinic' was changed to
'triclinic' in accordance with the
/home/saulius/struct/COD-crude-data/automatic-downloads/DataCite-retrospective/RSC/depositions/lib/dictionaries/cif_core.dic
dictionary named 'cif_core.dic' version 2.4.2 last updated on
2011-04-26.

Automatic conversion script
Id: cif_fix_values 6909 2019-04-08 15:41:33Z antanas 
;
_cod_original_sg_symbol_H-M P-1
_cod_database_code 1553015

loop_
_symmetry_equiv_pos_as_xyz
'x, y, z'
'-x, -y, -z'

loop_
_atom_site_label
_atom_site_type_symbol
_atom_site_fract_x
_atom_site_fract_y
_atom_site_fract_z
_atom_site_U_iso_or_equiv
_atom_site_adp_type
_atom_site_occupancy
_atom_site_symmetry_multiplicity
_atom_site_calc_flag
_atom_site_refinement_flags
N1 N 0.29026(19) 0.09565(18) 0.38106(12) 0.0529(5) Uani 1 1 d .
N2 N 0.4359(2) -0.03860(19) 0.18209(13) 0.0572(5) Uani 1 1 d .
O1 O 0.4648(2) 0.56900(17) 0.16180(14) 0.0936(6) Uani 1 1 d .
O2 O -0.1424(2) 0.2631(2) 0.02834(13) 0.0907(6) Uani 1 1 d .
C1 C 0.3486(2) -0.0345(2) 0.36385(14) 0.0467(5) Uani 1 1 d .
C2 C 0.4689(2) -0.0745(2) 0.27603(15) 0.0487(5) Uani 1 1 d .
C3 C 0.6334(2) -0.1526(2) 0.29800(15) 0.0473(5) Uani 1 1 d .
C4 C 0.7467(2) -0.1835(2) 0.21865(17) 0.0606(6) Uani 1 1 d .
H4 H 0.7191 -0.1564 0.1520 0.073 Uiso 1 1 calc R
C5 C 0.8991(3) -0.2537(3) 0.2377(2) 0.0737(7) Uani 1 1 d .
H5 H 0.9731 -0.2739 0.1838 0.088 Uiso 1 1 calc R
C6 C 0.9434(3) -0.2948(3) 0.3367(2) 0.0693(7) Uani 1 1 d .
H6 H 1.0463 -0.3424 0.3493 0.083 Uiso 1 1 calc R
C7 C 0.8325(3) -0.2640(2) 0.41566(18) 0.0644(6) Uani 1 1 d .
H7 H 0.8607 -0.2904 0.4821 0.077 Uiso 1 1 calc R
C8 C 0.6792(2) -0.1938(2) 0.39671(16) 0.0566(6) Uani 1 1 d .
H8 H 0.6056 -0.1737 0.4508 0.068 Uiso 1 1 calc R
C9 C 0.2953(2) -0.1516(2) 0.43201(15) 0.0485(5) Uani 1 1 d .
C10 C 0.3484(3) -0.2935(2) 0.41355(17) 0.0591(6) Uani 1 1 d .
H10 H 0.4186 -0.3166 0.3583 0.071 Uiso 1 1 calc R
C11 C 0.2964(3) -0.3998(2) 0.47755(19) 0.0693(7) Uani 1 1 d .
H11 H 0.3330 -0.4943 0.4655 0.083 Uiso 1 1 calc R
C12 C 0.1907(3) -0.3662(3) 0.55895(19) 0.0725(7) Uani 1 1 d .
H12 H 0.1559 -0.4379 0.6013 0.087 Uiso 1 1 calc R
C13 C 0.1365(3) -0.2265(3) 0.57753(18) 0.0692(7) Uani 1 1 d .
H13 H 0.0645 -0.2039 0.6320 0.083 Uiso 1 1 calc R
C14 C 0.1893(2) -0.1188(2) 0.51490(16) 0.0575(6) Uani 1 1 d .
H14 H 0.1538 -0.0253 0.5284 0.069 Uiso 1 1 calc R
C15 C 0.3426(2) 0.2111(2) 0.32198(15) 0.0502(5) Uani 1 1 d .
C16 C 0.2416(3) 0.3335(2) 0.26216(18) 0.0660(7) Uani 1 1 d .
H16 H 0.1428 0.3381 0.2583 0.079 Uiso 1 1 calc R
C17 C 0.2877(3) 0.4480(2) 0.20869(19) 0.0735(7) Uani 1 1 d .
H17 H 0.2207 0.5276 0.1670 0.088 Uiso 1 1 calc R
C18 C 0.4319(3) 0.4463(2) 0.21606(17) 0.0646(6) Uani 1 1 d .
C19 C 0.5328(3) 0.3263(2) 0.27676(17) 0.0629(6) Uani 1 1 d .
H19 H 0.6302 0.3239 0.2825 0.075 Uiso 1 1 calc R
C20 C 0.4869(3) 0.2093(2) 0.32921(16) 0.0579(6) Uani 1 1 d .
H20 H 0.5547 0.1287 0.3698 0.069 Uiso 1 1 calc R
C21 C 0.6156(4) 0.5656(3) 0.1580(2) 0.1023(10) Uani 1 1 d .
H21A H 0.6433 0.5478 0.2260 0.154 Uiso 1 1 calc R
H21B H 0.6213 0.6582 0.1200 0.154 Uiso 1 1 calc R
H21C H 0.6849 0.4885 0.1254 0.154 Uiso 1 1 calc R
C22 C 0.2825(3) 0.0357(2) 0.15257(15) 0.0564(6) Uani 1 1 d .
C23 C 0.1641(3) -0.0172(3) 0.18665(17) 0.0686(7) Uani 1 1 d .
H23 H 0.1803 -0.1028 0.2370 0.082 Uiso 1 1 calc R
C24 C 0.0213(3) 0.0549(3) 0.14727(18) 0.0722(7) Uani 1 1 d .
H24 H -0.0560 0.0163 0.1703 0.087 Uiso 1 1 calc R
C25 C -0.0059(3) 0.1841(3) 0.07376(17) 0.0670(6) Uani 1 1 d .
C26 C 0.1108(3) 0.2406(3) 0.04053(19) 0.0782(7) Uani 1 1 d .
H26 H 0.0931 0.3289 -0.0072 0.094 Uiso 1 1 calc R
C27 C 0.2530(3) 0.1656(3) 0.07835(17) 0.0735(7) Uani 1 1 d .
H27 H 0.3311 0.2027 0.0537 0.088 Uiso 1 1 calc R
C28 C -0.2538(3) 0.1944(3) 0.0454(2) 0.0964(9) Uani 1 1 d .
H28A H -0.2073 0.1000 0.0276 0.145 Uiso 1 1 calc R
H28B H -0.3375 0.2548 0.0040 0.145 Uiso 1 1 calc R
H28C H -0.2912 0.1822 0.1159 0.145 Uiso 1 1 calc R

loop_
_atom_site_aniso_label
_atom_site_aniso_U_11
_atom_site_aniso_U_22
_atom_site_aniso_U_33
_atom_site_aniso_U_23
_atom_site_aniso_U_13
_atom_site_aniso_U_12
N1 0.0542(11) 0.0499(11) 0.0530(11) -0.0131(8) 0.0033(8) -0.0187(9)
N2 0.0579(12) 0.0636(11) 0.0484(11) -0.0115(9) -0.0052(9) -0.0198(10)
O1 0.1055(15) 0.0667(11) 0.1046(14) 0.0121(10) -0.0131(11) -0.0442(11)
O2 0.0711(13) 0.0927(13) 0.0906(13) -0.0026(10) -0.0294(10) -0.0118(11)
C1 0.0411(12) 0.0509(13) 0.0464(12) -0.0077(10) -0.0067(9) -0.0149(10)
C2 0.0508(13) 0.0466(11) 0.0504(13) -0.0097(9) -0.0037(10) -0.0200(10)
C3 0.0458(13) 0.0475(12) 0.0517(13) -0.0138(9) -0.0016(10) -0.0191(10)
C4 0.0516(15) 0.0750(15) 0.0558(14) -0.0168(11) -0.0002(11) -0.0233(12)
C5 0.0511(16) 0.0947(18) 0.0738(18) -0.0286(14) 0.0073(13) -0.0227(14)
C6 0.0447(14) 0.0753(16) 0.0871(19) -0.0204(14) -0.0095(13) -0.0169(12)
C7 0.0567(16) 0.0681(15) 0.0671(15) -0.0172(12) -0.0151(12) -0.0150(12)
C8 0.0509(14) 0.0643(14) 0.0528(13) -0.0184(10) -0.0014(10) -0.0160(11)
C9 0.0397(12) 0.0537(13) 0.0507(12) -0.0063(10) -0.0088(10) -0.0160(10)
C10 0.0588(15) 0.0556(14) 0.0624(14) -0.0103(11) -0.0049(11) -0.0216(12)
C11 0.0690(17) 0.0547(14) 0.0853(18) -0.0004(13) -0.0199(14) -0.0271(13)
C12 0.0653(17) 0.0727(17) 0.0775(18) 0.0109(14) -0.0136(14) -0.0370(14)
C13 0.0561(15) 0.0766(17) 0.0686(16) -0.0015(13) 0.0034(12) -0.0294(14)
C14 0.0429(13) 0.0614(14) 0.0629(14) -0.0063(11) -0.0049(11) -0.0172(11)
C15 0.0529(14) 0.0478(12) 0.0462(12) -0.0138(10) 0.0025(10) -0.0142(11)
C16 0.0503(14) 0.0570(14) 0.0790(17) -0.0055(12) -0.0050(12) -0.0124(12)
C17 0.0639(17) 0.0554(14) 0.0816(18) 0.0030(12) -0.0095(13) -0.0103(13)
C18 0.0764(18) 0.0527(14) 0.0646(15) -0.0085(11) 0.0008(13) -0.0285(13)
C19 0.0637(15) 0.0570(14) 0.0713(15) -0.0084(12) -0.0080(12) -0.0275(13)
C20 0.0590(15) 0.0505(13) 0.0608(14) -0.0058(10) -0.0133(11) -0.0165(11)
C21 0.119(3) 0.089(2) 0.114(2) -0.0147(17) 0.010(2) -0.065(2)
C22 0.0581(15) 0.0632(14) 0.0421(12) -0.0120(10) -0.0060(10) -0.0144(12)
C23 0.0684(17) 0.0721(16) 0.0625(15) 0.0027(12) -0.0213(13) -0.0266(14)
C24 0.0634(17) 0.0869(18) 0.0663(16) -0.0048(13) -0.0159(13) -0.0300(14)
C25 0.0613(17) 0.0728(16) 0.0554(14) -0.0131(12) -0.0151(12) -0.0078(13)
C26 0.0784(19) 0.0737(16) 0.0678(17) 0.0050(13) -0.0156(14) -0.0206(15)
C27 0.0695(18) 0.0855(18) 0.0600(15) 0.0000(13) -0.0085(13) -0.0307(15)
C28 0.0678(19) 0.121(2) 0.089(2) -0.0203(17) -0.0214(15) -0.0172(18)

loop_
_atom_type_symbol
_atom_type_description
_atom_type_scat_dispersion_real
_atom_type_scat_dispersion_imag
_atom_type_scat_source
C C 0.0033 0.0016 'International Tables Vol C Tables 4.2.6.8 and 6.1.1.4'
H H 0.0000 0.0000 'International Tables Vol C Tables 4.2.6.8 and 6.1.1.4'
N N 0.0061 0.0033 'International Tables Vol C Tables 4.2.6.8 and 6.1.1.4'
O O 0.0106 0.0060 'International Tables Vol C Tables 4.2.6.8 and 6.1.1.4'

loop_
_geom_angle_atom_site_label_1
_geom_angle_atom_site_label_2
_geom_angle_atom_site_label_3
_geom_angle
C1 N1 C15 121.42(16)
C2 N2 C22 122.72(18)
C18 O1 C21 118.3(2)
C25 O2 C28 117.4(2)
N1 C1 C9 118.69(17)
N1 C1 C2 122.65(16)
C9 C1 C2 118.66(17)
N2 C2 C3 118.07(18)
N2 C2 C1 122.94(19)
C3 C2 C1 118.93(17)
C8 C3 C4 117.9(2)
C8 C3 C2 121.86(18)
C4 C3 C2 120.21(19)
C5 C4 C3 120.8(2)
C5 C4 H4 119.6
C3 C4 H4 119.6
C4 C5 C6 120.7(2)
C4 C5 H5 119.7
C6 C5 H5 119.7
C7 C6 C5 119.0(2)
C7 C6 H6 120.5
C5 C6 H6 120.5
C6 C7 C8 120.4(2)
C6 C7 H7 119.8
C8 C7 H7 119.8
C7 C8 C3 121.2(2)
C7 C8 H8 119.4
C3 C8 H8 119.4
C14 C9 C10 119.06(18)
C14 C9 C1 119.67(18)
C10 C9 C1 121.26(18)
C11 C10 C9 120.1(2)
C11 C10 H10 119.9
C9 C10 H10 119.9
C12 C11 C10 120.5(2)
C12 C11 H11 119.8
C10 C11 H11 119.8
C13 C12 C11 120.0(2)
C13 C12 H12 120.0
C11 C12 H12 120.0
C12 C13 C14 120.3(2)
C12 C13 H13 119.8
C14 C13 H13 119.8
C9 C14 C13 120.0(2)
C9 C14 H14 120.0
C13 C14 H14 120.0
C20 C15 C16 118.78(19)
C20 C15 N1 121.65(19)
C16 C15 N1 119.36(19)
C17 C16 C15 120.1(2)
C17 C16 H16 119.9
C15 C16 H16 119.9
C16 C17 C18 121.0(2)
C16 C17 H17 119.5
C18 C17 H17 119.5
C17 C18 O1 116.4(2)
C17 C18 C19 119.4(2)
O1 C18 C19 124.2(2)
C18 C19 C20 119.4(2)
C18 C19 H19 120.3
C20 C19 H19 120.3
C15 C20 C19 121.2(2)
C15 C20 H20 119.4
C19 C20 H20 119.4
O1 C21 H21A 109.5
O1 C21 H21B 109.5
H21A C21 H21B 109.5
O1 C21 H21C 109.5
H21A C21 H21C 109.5
H21B C21 H21C 109.5
C23 C22 C27 117.6(2)
C23 C22 N2 124.82(19)
C27 C22 N2 117.4(2)
C22 C23 C24 121.4(2)
C22 C23 H23 119.3
C24 C23 H23 119.3
C25 C24 C23 120.1(2)
C25 C24 H24 119.9
C23 C24 H24 119.9
O2 C25 C24 124.8(2)
O2 C25 C26 116.0(2)
C24 C25 C26 119.2(2)
C27 C26 C25 120.0(2)
C27 C26 H26 120.0
C25 C26 H26 120.0
C26 C27 C22 121.7(2)
C26 C27 H27 119.2
C22 C27 H27 119.2
O2 C28 H28A 109.5
O2 C28 H28B 109.5
H28A C28 H28B 109.5
O2 C28 H28C 109.5
H28A C28 H28C 109.5
H28B C28 H28C 109.5

loop_
_geom_bond_atom_site_label_1
_geom_bond_atom_site_label_2
_geom_bond_distance
N1 C1 1.282(2)
N1 C15 1.440(2)
N2 C2 1.295(2)
N2 C22 1.429(3)
O1 C18 1.385(2)
O1 C21 1.409(3)
O2 C25 1.385(3)
O2 C28 1.430(3)
C1 C9 1.497(3)
C1 C2 1.526(3)
C2 C3 1.494(3)
C3 C8 1.394(3)
C3 C4 1.393(3)
C4 C5 1.379(3)
C4 H4 0.9300
C5 C6 1.393(3)
C5 H5 0.9300
C6 C7 1.377(3)
C6 H6 0.9300
C7 C8 1.386(3)
C7 H7 0.9300
C8 H8 0.9300
C9 C14 1.395(3)
C9 C10 1.400(3)
C10 C11 1.388(3)
C10 H10 0.9300
C11 C12 1.380(3)
C11 H11 0.9300
C12 C13 1.380(3)
C12 H12 0.9300
C13 C14 1.396(3)
C13 H13 0.9300
C14 H14 0.9300
C15 C20 1.381(3)
C15 C16 1.393(3)
C16 C17 1.378(3)
C16 H16 0.9300
C17 C18 1.382(3)
C17 H17 0.9300
C18 C19 1.387(3)
C19 C20 1.395(3)
C19 H19 0.9300
C20 H20 0.9300
C21 H21A 0.9600
C21 H21B 0.9600
C21 H21C 0.9600
C22 C23 1.383(3)
C22 C27 1.395(3)
C23 C24 1.392(3)
C23 H23 0.9300
C24 C25 1.385(3)
C24 H24 0.9300
C25 C26 1.391(3)
C26 C27 1.379(3)
C26 H26 0.9300
C27 H27 0.9300
C28 H28A 0.9600
C28 H28B 0.9600
C28 H28C 0.9600

loop_
_geom_torsion_atom_site_label_1
_geom_torsion_atom_site_label_2
_geom_torsion_atom_site_label_3
_geom_torsion_atom_site_label_4
_geom_torsion
C15 N1 C1 C9 176.46(18)
C15 N1 C1 C2 -4.2(3)
C22 N2 C2 C3 179.69(17)
C22 N2 C2 C1 -3.1(3)
N1 C1 C2 N2 -75.6(3)
C9 C1 C2 N2 103.7(2)
N1 C1 C2 C3 101.5(2)
C9 C1 C2 C3 -79.1(2)
N2 C2 C3 C8 179.27(18)
C1 C2 C3 C8 2.0(3)
N2 C2 C3 C4 0.7(3)
C1 C2 C3 C4 -176.54(18)
C8 C3 C4 C5 0.5(3)
C2 C3 C4 C5 179.12(19)
C3 C4 C5 C6 -0.3(3)
C4 C5 C6 C7 -0.1(4)
C5 C6 C7 C8 0.3(3)
C6 C7 C8 C3 -0.1(3)
C4 C3 C8 C7 -0.4(3)
C2 C3 C8 C7 -178.91(18)
N1 C1 C9 C14 -2.8(3)
C2 C1 C9 C14 177.80(19)
N1 C1 C9 C10 176.36(19)
C2 C1 C9 C10 -3.0(3)
C14 C9 C10 C11 -0.4(3)
C1 C9 C10 C11 -179.6(2)
C9 C10 C11 C12 0.9(3)
C10 C11 C12 C13 -0.3(4)
C11 C12 C13 C14 -0.7(4)
C10 C9 C14 C13 -0.6(3)
C1 C9 C14 C13 178.6(2)
C12 C13 C14 C9 1.1(3)
C1 N1 C15 C20 -68.8(3)
C1 N1 C15 C16 116.5(2)
C20 C15 C16 C17 2.2(3)
N1 C15 C16 C17 177.12(19)
C15 C16 C17 C18 -2.4(4)
C16 C17 C18 O1 -177.9(2)
C16 C17 C18 C19 1.2(4)
C21 O1 C18 C17 -173.2(2)
C21 O1 C18 C19 7.7(3)
C17 C18 C19 C20 0.1(3)
O1 C18 C19 C20 179.1(2)
C16 C15 C20 C19 -0.9(3)
N1 C15 C20 C19 -175.73(19)
C18 C19 C20 C15 -0.2(3)
C2 N2 C22 C23 -58.9(3)
C2 N2 C22 C27 126.0(2)
C27 C22 C23 C24 1.1(3)
N2 C22 C23 C24 -174.0(2)
C22 C23 C24 C25 -1.3(4)
C28 O2 C25 C24 -11.2(3)
C28 O2 C25 C26 168.0(2)
C23 C24 C25 O2 178.8(2)
C23 C24 C25 C26 -0.3(4)
O2 C25 C26 C27 -177.1(2)
C24 C25 C26 C27 2.1(4)
C25 C26 C27 C22 -2.3(4)
C23 C22 C27 C26 0.7(4)
N2 C22 C27 C26 176.1(2)
